data_1548300
loop_
_publ_author_name
'Hiroki Asakawa'
'Ka-Ho Lee'
'Zhenyang Lin'
'Makoto Yamashita'

_publ_section_title
;
 Facile scission of isonitrile carbon-nitrogen triple bond using a
 diborane(4) reagent
;
_journal_name_full 'Nature Communications'
_journal_page_first 4245
_journal_paper_doi 10.1038/ncomms5245
_journal_volume 5
_journal_year 2014
_chemical_formula_moiety 'C34 H52 B2 N2 O2'
_chemical_formula_sum 'C34 H52 B2 N2 O2'
_chemical_formula_weight 542.39
_space_group_crystal_system monoclinic
_space_group_IT_number 14
_space_group_name_Hall '-P 2ybc'
_space_group_name_H-M_alt 'P 1 21/c 1'
_symmetry_space_group_name_Hall '-P 2ybc'
_symmetry_space_group_name_H-M 'P 1 21/c 1'
_atom_sites_solution_hydrogens geom
_cell_angle_alpha 90
_cell_angle_beta 110.858(4)
_cell_angle_gamma 90
_cell_formula_units_Z 4
_cell_length_a 12.796(4)
_cell_length_b 18.047(5)
_cell_length_c 15.325(5)
_cell_measurement_reflns_used 8271
_cell_measurement_temperature 93(2)
_cell_measurement_theta_max 31.3
_cell_measurement_theta_min 2.0
_cell_volume 3307.1(18)
_computing_cell_refinement 'RIGAKU CrystalClear'
_computing_data_collection 'RIGAKU CrystalClear'
_computing_data_reduction 'RIGAKU CrystalClear'
_computing_molecular_graphics 'Yadokari-XG 2009(Wakita Nemoto et al.)'
_computing_publication_material 'Yadokari-XG 2009(Wakita,Nemoto et al.)'
_computing_structure_refinement 'SHELXL-2014 (Sheldrick, 2014)'
_computing_structure_solution SIR-2004
_diffrn_ambient_temperature 93(2)
_diffrn_detector_area_resol_mean 28.5714
_diffrn_measured_fraction_theta_full 0.993
_diffrn_measured_fraction_theta_max 0.991
_diffrn_measurement_device_type 'Rigaku VariMax Saturn'
_diffrn_measurement_method 'omega scans'
_diffrn_radiation_monochromator Confocal
_diffrn_radiation_source 'rotating-anode X-ray tube'
_diffrn_radiation_type MoK\a
_diffrn_radiation_wavelength 0.71075
_diffrn_reflns_av_R_equivalents 0.0579
_diffrn_reflns_av_unetI/netI 0.0633
_diffrn_reflns_Laue_measured_fraction_full 0.993
_diffrn_reflns_Laue_measured_fraction_max 0.991
_diffrn_reflns_limit_h_max 15
_diffrn_reflns_limit_h_min -15
_diffrn_reflns_limit_k_max 22
_diffrn_reflns_limit_k_min -22
_diffrn_reflns_limit_l_max 18
_diffrn_reflns_limit_l_min -18
_diffrn_reflns_number 24363
_diffrn_reflns_point_group_measured_fraction_full 0.993
_diffrn_reflns_point_group_measured_fraction_max 0.991
_diffrn_reflns_theta_full 25.242
_diffrn_reflns_theta_max 25.997
_diffrn_reflns_theta_min 1.703
_exptl_absorpt_coefficient_mu 0.065
_exptl_absorpt_correction_T_max 1.000
_exptl_absorpt_correction_T_min 0.916
_exptl_absorpt_correction_type multi-scan
_exptl_absorpt_process_details 'Jacobson, R. (1998) Private communication'
_exptl_crystal_colour Yellow
_exptl_crystal_density_diffrn 1.089
_exptl_crystal_description Block
_exptl_crystal_F_000 1184
_exptl_crystal_size_max 0.200
_exptl_crystal_size_mid 0.150
_exptl_crystal_size_min 0.080
_refine_diff_density_max 0.251
_refine_diff_density_min -0.218
_refine_diff_density_rms 0.044
_refine_ls_extinction_coef .
_refine_ls_extinction_method none
_refine_ls_goodness_of_fit_ref 1.088
_refine_ls_hydrogen_treatment constr
_refine_ls_matrix_type full
_refine_ls_number_parameters 375
_refine_ls_number_reflns 6442
_refine_ls_number_restraints 0
_refine_ls_restrained_S_all 1.088
_refine_ls_R_factor_all 0.0899
_refine_ls_R_factor_gt 0.0635
_refine_ls_shift/su_max 0.000
_refine_ls_shift/su_mean 0.000
_refine_ls_structure_factor_coef Fsqd
_refine_ls_weighting_details 'w=1/[\s^2^(Fo^2^)+(0.0507P)^2^+0.8726P] where P=(Fo^2^+2Fc^2^)/3'
_refine_ls_weighting_scheme calc
_refine_ls_wR_factor_gt 0.1230
_refine_ls_wR_factor_ref 0.1367
_reflns_Friedel_coverage 0.000
_reflns_Friedel_fraction_full .
_reflns_Friedel_fraction_max .
_reflns_number_gt 4914
_reflns_number_total 6442
_reflns_threshold_expression 'I > 2\s(I)'
_cod_data_source_file 5.cif
_cod_data_source_block 5
_cod_depositor_comments
;
The following automatic conversions were performed:

'_exptl_absorpt_correction_type' value 'Multi-scan' changed to
'multi-scan' according to the built-in table from CIF Core dictionary
named 'cif_core.dic' version 2.4.1 from 2010-06-29.

Automatic conversion script
Id: cif_fix_values 5376 2017-05-30 11:51:03Z andrius 
;
_cod_database_code 1548300
_shelx_space_group_comment
;
The symmetry employed for this shelxl refinement is uniquely defined
by the following loop, which should always be used as a source of
symmetry information in preference to the above space-group names.
They are only intended as comments.
;
_shelx_estimated_absorpt_t_min 0.987
_shelx_estimated_absorpt_t_max 0.995
_shelxl_version_number 2014-1

loop_
_space_group_symop_operation_xyz
'x, y, z'
'-x, y+1/2, -z+1/2'
'-x, -y, -z'
'x, -y-1/2, z-1/2'

loop_
_atom_site_label
_atom_site_type_symbol
_atom_site_fract_x
_atom_site_fract_y
_atom_site_fract_z
_atom_site_U_iso_or_equiv
_atom_site_adp_type
_atom_site_occupancy
_atom_site_site_symmetry_order
_atom_site_calc_flag
_atom_site_refinement_flags_posn
_atom_site_refinement_flags_adp
_atom_site_refinement_flags_occupancy
_atom_site_disorder_assembly
_atom_site_disorder_group
O1 O 0.54286(11) 0.22282(8) 0.82510(10) 0.0209(3) Uani 1 1 d . . . . .
B1 B 0.5693(2) 0.14921(13) 0.85111(16) 0.0195(5) Uani 1 1 d . . . . .
O2 O 0.47848(11) 0.11122(8) 0.85802(10) 0.0250(4) Uani 1 1 d . . . . .
C1 C 0.42287(16) 0.23170(12) 0.80064(15) 0.0217(5) Uani 1 1 d . . . . .
C2 C 0.40004(18) 0.30781(12) 0.83176(17) 0.0281(5) Uani 1 1 d . . . . .
H1 H 0.4469 0.3154 0.8974 0.042 Uiso 1 1 calc R U . . .
H2 H 0.3210 0.3115 0.8247 0.042 Uiso 1 1 calc R U . . .
H3 H 0.4174 0.3458 0.7933 0.042 Uiso 1 1 calc R U . . .
C3 C 0.37030(19) 0.22512(14) 0.69510(16) 0.0327(6) Uani 1 1 d . . . . .
H4 H 0.4035 0.2621 0.6659 0.049 Uiso 1 1 calc R U . . .
H5 H 0.2896 0.2337 0.6755 0.049 Uiso 1 1 calc R U . . .
H6 H 0.3840 0.1754 0.6758 0.049 Uiso 1 1 calc R U . . .
C4 C 0.39318(17) 0.16582(12) 0.85417(16) 0.0245(5) Uani 1 1 d . . . . .
C5 C 0.40737(19) 0.18451(14) 0.95435(16) 0.0331(6) Uani 1 1 d . . . . .
H7 H 0.4043 0.1389 0.9881 0.050 Uiso 1 1 calc R U . . .
H8 H 0.3472 0.2179 0.9549 0.050 Uiso 1 1 calc R U . . .
H9 H 0.4798 0.2088 0.9848 0.050 Uiso 1 1 calc R U . . .
C6 C 0.27880(18) 0.13199(13) 0.80408(18) 0.0351(6) Uani 1 1 d . . . . .
H10 H 0.2754 0.1124 0.7435 0.053 Uiso 1 1 calc R U . . .
H11 H 0.2211 0.1700 0.7945 0.053 Uiso 1 1 calc R U . . .
H12 H 0.2660 0.0917 0.8419 0.053 Uiso 1 1 calc R U . . .
N1 N 0.67708(13) 0.12012(9) 0.86680(11) 0.0187(4) Uani 1 1 d . . . . .
B2 B 0.75028(18) 0.16427(13) 0.82914(16) 0.0174(5) Uani 1 1 d . . . . .
C7 C 0.80410(16) 0.14917(11) 0.76152(13) 0.0174(4) Uani 1 1 d . . . . .
C8 C 0.76190(16) 0.24891(12) 0.85455(14) 0.0196(5) Uani 1 1 d . . . . .
N2 N 0.76954(14) 0.31215(10) 0.86472(12) 0.0210(4) Uani 1 1 d . . . . .
C9 C 0.77239(18) 0.39285(12) 0.85815(16) 0.0265(5) Uani 1 1 d . . . . .
C10 C 0.8723(2) 0.42010(14) 0.94069(19) 0.0414(7) Uani 1 1 d . . . . .
H13 H 0.8613 0.4077 0.9991 0.062 Uiso 1 1 calc R U . . .
H14 H 0.8792 0.4739 0.9364 0.062 Uiso 1 1 calc R U . . .
H15 H 0.9406 0.3962 0.9396 0.062 Uiso 1 1 calc R U . . .
C11 C 0.66247(19) 0.42291(13) 0.86038(18) 0.0332(6) Uani 1 1 d . . . . .
H16 H 0.6003 0.4017 0.8085 0.050 Uiso 1 1 calc R U . . .
H17 H 0.6616 0.4770 0.8544 0.050 Uiso 1 1 calc R U . . .
H18 H 0.6546 0.4094 0.9197 0.050 Uiso 1 1 calc R U . . .
C12 C 0.7863(2) 0.40917(14) 0.76548(18) 0.0405(6) Uani 1 1 d . . . . .
H19 H 0.8550 0.3857 0.7646 0.061 Uiso 1 1 calc R U . . .
H20 H 0.7909 0.4629 0.7579 0.061 Uiso 1 1 calc R U . . .
H21 H 0.7220 0.3894 0.7142 0.061 Uiso 1 1 calc R U . . .
C13 C 0.71102(17) 0.04713(12) 0.91601(14) 0.0220(5) Uani 1 1 d . . . . .
C14 C 0.83572(17) 0.03330(12) 0.93888(15) 0.0257(5) Uani 1 1 d . . . . .
H22 H 0.8510 0.0295 0.8808 0.039 Uiso 1 1 calc R U . . .
H23 H 0.8574 -0.0130 0.9742 0.039 Uiso 1 1 calc R U . . .
H24 H 0.8787 0.0745 0.9764 0.039 Uiso 1 1 calc R U . . .
C15 C 0.64487(19) -0.01694(12) 0.85584(16) 0.0290(5) Uani 1 1 d . . . . .
H25 H 0.5648 -0.0092 0.8421 0.044 Uiso 1 1 calc R U . . .
H26 H 0.6681 -0.0637 0.8897 0.044 Uiso 1 1 calc R U . . .
H27 H 0.6594 -0.0188 0.7973 0.044 Uiso 1 1 calc R U . . .
C16 C 0.69073(19) 0.04957(13) 1.00883(15) 0.0302(5) Uani 1 1 d . . . . .
H28 H 0.7326 0.0910 1.0467 0.045 Uiso 1 1 calc R U . . .
H29 H 0.7160 0.0030 1.0427 0.045 Uiso 1 1 calc R U . . .
H30 H 0.6107 0.0563 0.9964 0.045 Uiso 1 1 calc R U . . .
C17 C 0.87748(16) 0.20634(11) 0.73905(14) 0.0172(4) Uani 1 1 d . . . . .
C18 C 0.97965(16) 0.23203(11) 0.80430(14) 0.0187(5) Uani 1 1 d . . . . .
C19 C 1.04544(17) 0.28133(12) 0.77600(14) 0.0213(5) Uani 1 1 d . . . . .
H31 H 1.1142 0.2976 0.8210 0.026 Uiso 1 1 calc R U . . .
C20 C 1.01527(17) 0.30770(12) 0.68551(14) 0.0209(5) Uani 1 1 d . . . . .
C21 C 0.91182(17) 0.28509(11) 0.62238(14) 0.0196(5) Uani 1 1 d . . . . .
H32 H 0.8877 0.3033 0.5602 0.023 Uiso 1 1 calc R U . . .
C22 C 0.84275(16) 0.23666(11) 0.64764(14) 0.0187(5) Uani 1 1 d . . . . .
C23 C 1.02430(18) 0.20833(12) 0.90599(14) 0.0240(5) Uani 1 1 d . . . . .
H33 H 1.1037 0.1956 0.9243 0.036 Uiso 1 1 calc R U . . .
H34 H 0.9825 0.1650 0.9142 0.036 Uiso 1 1 calc R U . . .
H35 H 1.0155 0.2491 0.9451 0.036 Uiso 1 1 calc R U . . .
C24 C 1.08880(18) 0.35993(13) 0.65607(15) 0.0274(5) Uani 1 1 d . . . . .
H24A H 1.0526 0.3719 0.5897 0.041 Uiso 0.5 1 calc R U P . .
H24B H 1.1612 0.3363 0.6664 0.041 Uiso 0.5 1 calc R U P . .
H24C H 1.1004 0.4055 0.6930 0.041 Uiso 0.5 1 calc R U P . .
H24D H 1.1568 0.3706 0.7097 0.041 Uiso 0.5 1 calc R U P . .
H24E H 1.0483 0.4062 0.6330 0.041 Uiso 0.5 1 calc R U P . .
H24F H 1.1091 0.3369 0.6064 0.041 Uiso 0.5 1 calc R U P . .
C25 C 0.72747(17) 0.22187(12) 0.57764(14) 0.0237(5) Uani 1 1 d . . . . .
H39 H 0.7135 0.2544 0.5235 0.035 Uiso 1 1 calc R U . . .
H40 H 0.6717 0.2315 0.6065 0.035 Uiso 1 1 calc R U . . .
H41 H 0.7222 0.1700 0.5574 0.035 Uiso 1 1 calc R U . . .
C26 C 0.78780(16) 0.07945(11) 0.70448(13) 0.0174(4) Uani 1 1 d . . . . .
C27 C 0.88104(16) 0.03772(11) 0.70255(14) 0.0192(5) Uani 1 1 d . . . . .
C28 C 0.86584(17) -0.02266(11) 0.64311(14) 0.0206(5) Uani 1 1 d . . . . .
H42 H 0.9297 -0.0493 0.6427 0.025 Uiso 1 1 calc R U . . .
C29 C 0.76111(17) -0.04555(11) 0.58446(14) 0.0203(5) Uani 1 1 d . . . . .
C30 C 0.67002(17) -0.00689(11) 0.58971(14) 0.0206(5) Uani 1 1 d . . . . .
H43 H 0.5971 -0.0229 0.5522 0.025 Uiso 1 1 calc R U . . .
C31 C 0.68054(16) 0.05442(11) 0.64758(14) 0.0185(4) Uani 1 1 d . . . . .
C32 C 0.99922(17) 0.05567(13) 0.76590(16) 0.0282(5) Uani 1 1 d . . . . .
H44 H 1.0468 0.0120 0.7719 0.042 Uiso 1 1 calc R U . . .
H45 H 0.9993 0.0700 0.8276 0.042 Uiso 1 1 calc R U . . .
H46 H 1.0281 0.0967 0.7392 0.042 Uiso 1 1 calc R U . . .
C33 C 0.74729(19) -0.10769(12) 0.51518(15) 0.0272(5) Uani 1 1 d . . . . .
H33A H 0.6675 -0.1157 0.4801 0.041 Uiso 0.5 1 calc R U P . .
H33B H 0.7803 -0.1532 0.5486 0.041 Uiso 0.5 1 calc R U P . .
H33C H 0.7851 -0.0945 0.4718 0.041 Uiso 0.5 1 calc R U P . .
H33D H 0.8211 -0.1265 0.5203 0.041 Uiso 0.5 1 calc R U P . .
H33E H 0.7083 -0.0891 0.4518 0.041 Uiso 0.5 1 calc R U P . .
H33F H 0.7035 -0.1478 0.5286 0.041 Uiso 0.5 1 calc R U P . .
C34 C 0.57378(16) 0.09291(12) 0.64289(15) 0.0241(5) Uani 1 1 d . . . . .
H50 H 0.5244 0.0978 0.5775 0.036 Uiso 1 1 calc R U . . .
H51 H 0.5915 0.1422 0.6712 0.036 Uiso 1 1 calc R U . . .
H52 H 0.5362 0.0637 0.6769 0.036 Uiso 1 1 calc R U . . .

loop_
_atom_site_aniso_label
_atom_site_aniso_U_11
_atom_site_aniso_U_22
_atom_site_aniso_U_33
_atom_site_aniso_U_23
_atom_site_aniso_U_13
_atom_site_aniso_U_12
O1 0.0201(8) 0.0165(8) 0.0280(8) 0.0014(6) 0.0110(7) 0.0006(6)
B1 0.0250(13) 0.0169(12) 0.0182(12) -0.0032(10) 0.0096(11) -0.0035(10)
O2 0.0241(8) 0.0170(8) 0.0372(9) 0.0013(7) 0.0151(7) -0.0002(6)
C1 0.0176(11) 0.0207(12) 0.0276(12) 0.0011(9) 0.0089(9) 0.0017(8)
C2 0.0263(12) 0.0227(12) 0.0380(14) -0.0024(10) 0.0149(11) 0.0005(9)
C3 0.0312(13) 0.0364(15) 0.0283(13) 0.0011(11) 0.0080(11) 0.0050(11)
C4 0.0231(12) 0.0187(12) 0.0359(13) 0.0006(10) 0.0155(10) 0.0002(9)
C5 0.0366(14) 0.0349(14) 0.0359(14) 0.0028(11) 0.0230(12) 0.0017(11)
C6 0.0258(13) 0.0262(14) 0.0553(17) -0.0016(12) 0.0169(12) -0.0048(10)
N1 0.0241(10) 0.0137(9) 0.0198(9) 0.0006(7) 0.0099(8) -0.0006(7)
B2 0.0177(12) 0.0147(12) 0.0161(11) 0.0007(9) 0.0013(10) -0.0005(9)
C7 0.0173(11) 0.0160(11) 0.0162(10) -0.0003(8) 0.0028(9) 0.0019(8)
C8 0.0207(11) 0.0247(13) 0.0159(10) -0.0009(9) 0.0095(9) -0.0015(9)
N2 0.0259(10) 0.0170(10) 0.0245(10) -0.0031(8) 0.0142(8) -0.0026(7)
C9 0.0369(14) 0.0133(11) 0.0358(13) -0.0021(10) 0.0207(11) -0.0019(9)
C10 0.0398(15) 0.0291(14) 0.0571(18) -0.0178(13) 0.0195(13) -0.0114(11)
C11 0.0414(14) 0.0195(12) 0.0444(15) -0.0010(11) 0.0222(12) 0.0025(10)
C12 0.0610(17) 0.0228(14) 0.0498(16) 0.0066(12) 0.0348(14) 0.0027(12)
C13 0.0305(12) 0.0151(11) 0.0220(11) 0.0029(9) 0.0111(10) 0.0009(9)
C14 0.0324(13) 0.0178(12) 0.0270(12) 0.0032(9) 0.0107(10) 0.0066(9)
C15 0.0387(14) 0.0173(12) 0.0321(13) 0.0013(10) 0.0139(11) -0.0014(10)
C16 0.0417(14) 0.0239(13) 0.0287(13) 0.0055(10) 0.0169(11) 0.0038(10)
C17 0.0201(11) 0.0125(10) 0.0209(11) -0.0032(8) 0.0098(9) 0.0018(8)
C18 0.0203(11) 0.0164(11) 0.0201(11) -0.0009(9) 0.0082(9) 0.0014(8)
C19 0.0202(11) 0.0195(11) 0.0227(11) -0.0047(9) 0.0059(9) -0.0034(9)
C20 0.0232(12) 0.0191(11) 0.0230(11) -0.0012(9) 0.0116(10) -0.0001(9)
C21 0.0253(12) 0.0181(11) 0.0162(10) -0.0010(9) 0.0085(9) 0.0012(9)
C22 0.0230(11) 0.0169(11) 0.0176(10) -0.0036(8) 0.0091(9) 0.0003(8)
C23 0.0246(12) 0.0261(12) 0.0189(11) -0.0010(9) 0.0049(10) -0.0041(9)
C24 0.0303(13) 0.0263(13) 0.0264(12) 0.0009(10) 0.0111(10) -0.0059(10)
C25 0.0277(12) 0.0234(12) 0.0179(11) 0.0025(9) 0.0057(10) -0.0015(9)
C26 0.0208(11) 0.0157(11) 0.0171(10) 0.0002(8) 0.0086(9) -0.0014(8)
C27 0.0235(12) 0.0164(11) 0.0191(10) 0.0004(9) 0.0092(9) -0.0007(8)
C28 0.0232(12) 0.0179(11) 0.0232(11) 0.0003(9) 0.0112(10) 0.0032(9)
C29 0.0313(12) 0.0138(11) 0.0167(10) 0.0019(9) 0.0097(10) 0.0006(9)
C30 0.0214(11) 0.0193(11) 0.0183(11) 0.0001(9) 0.0035(9) -0.0041(9)
C31 0.0224(11) 0.0162(11) 0.0170(10) 0.0005(8) 0.0071(9) -0.0002(8)
C32 0.0226(12) 0.0235(12) 0.0364(13) -0.0059(10) 0.0080(10) 0.0030(9)
C33 0.0359(13) 0.0229(12) 0.0212(11) -0.0041(10) 0.0083(10) 0.0012(10)
C34 0.0206(12) 0.0239(12) 0.0247(12) -0.0041(9) 0.0043(10) -0.0015(9)

loop_
_atom_type_symbol
_atom_type_description
_atom_type_scat_dispersion_real
_atom_type_scat_dispersion_imag
_atom_type_scat_source
C C 0.0033 0.0016 'International Tables Vol C Tables 4.2.6.8 and 6.1.1.4'
H H 0.0000 0.0000 'International Tables Vol C Tables 4.2.6.8 and 6.1.1.4'
B B 0.0013 0.0007 'International Tables Vol C Tables 4.2.6.8 and 6.1.1.4'
N N 0.0061 0.0033 'International Tables Vol C Tables 4.2.6.8 and 6.1.1.4'
O O 0.0106 0.0060 'International Tables Vol C Tables 4.2.6.8 and 6.1.1.4'

loop_
_geom_angle_atom_site_label_1
_geom_angle_atom_site_label_2
_geom_angle_atom_site_label_3
_geom_angle
_geom_angle_site_symmetry_1
_geom_angle_site_symmetry_3
B1 O1 C1 107.80(16) . .
O2 B1 O1 111.61(18) . .
O2 B1 N1 126.7(2) . .
O1 B1 N1 121.72(19) . .
B1 O2 C4 107.41(16) . .
O1 C1 C2 108.83(16) . .
O1 C1 C3 107.01(16) . .
C2 C1 C3 110.11(18) . .
O1 C1 C4 102.25(15) . .
C2 C1 C4 114.40(17) . .
C3 C1 C4 113.60(18) . .
C1 C2 H1 109.5 . .
C1 C2 H2 109.5 . .
H1 C2 H2 109.5 . .
C1 C2 H3 109.5 . .
H1 C2 H3 109.5 . .
H2 C2 H3 109.5 . .
C1 C3 H4 109.5 . .
C1 C3 H5 109.5 . .
H4 C3 H5 109.5 . .
C1 C3 H6 109.5 . .
H4 C3 H6 109.5 . .
H5 C3 H6 109.5 . .
O2 C4 C6 108.79(18) . .
O2 C4 C5 106.94(17) . .
C6 C4 C5 110.33(18) . .
O2 C4 C1 102.52(15) . .
C6 C4 C1 114.24(18) . .
C5 C4 C1 113.39(18) . .
C4 C5 H7 109.5 . .
C4 C5 H8 109.5 . .
H7 C5 H8 109.5 . .
C4 C5 H9 109.5 . .
H7 C5 H9 109.5 . .
H8 C5 H9 109.5 . .
C4 C6 H10 109.5 . .
C4 C6 H11 109.5 . .
H10 C6 H11 109.5 . .
C4 C6 H12 109.5 . .
H10 C6 H12 109.5 . .
H11 C6 H12 109.5 . .
B1 N1 B2 116.37(17) . .
B1 N1 C13 120.06(17) . .
B2 N1 C13 123.54(16) . .
C7 B2 N1 134.0(2) . .
C7 B2 C8 109.30(18) . .
N1 B2 C8 116.11(18) . .
B2 C7 C26 124.47(18) . .
B2 C7 C17 121.44(18) . .
C26 C7 C17 114.00(16) . .
N2 C8 B2 173.6(2) . .
C8 N2 C9 169.0(2) . .
N2 C9 C11 107.96(17) . .
N2 C9 C12 105.75(18) . .
C11 C9 C12 111.6(2) . .
N2 C9 C10 107.37(19) . .
C11 C9 C10 112.07(19) . .
C12 C9 C10 111.7(2) . .
C9 C10 H13 109.5 . .
C9 C10 H14 109.5 . .
H13 C10 H14 109.5 . .
C9 C10 H15 109.5 . .
H13 C10 H15 109.5 . .
H14 C10 H15 109.5 . .
C9 C11 H16 109.5 . .
C9 C11 H17 109.5 . .
H16 C11 H17 109.5 . .
C9 C11 H18 109.5 . .
H16 C11 H18 109.5 . .
H17 C11 H18 109.5 . .
C9 C12 H19 109.5 . .
C9 C12 H20 109.5 . .
H19 C12 H20 109.5 . .
C9 C12 H21 109.5 . .
H19 C12 H21 109.5 . .
H20 C12 H21 109.5 . .
N1 C13 C14 110.49(16) . .
N1 C13 C15 111.12(17) . .
C14 C13 C15 108.84(18) . .
N1 C13 C16 109.02(17) . .
C14 C13 C16 107.43(17) . .
C15 C13 C16 109.87(18) . .
C13 C14 H22 109.5 . .
C13 C14 H23 109.5 . .
H22 C14 H23 109.5 . .
C13 C14 H24 109.5 . .
H22 C14 H24 109.5 . .
H23 C14 H24 109.5 . .
C13 C15 H25 109.5 . .
C13 C15 H26 109.5 . .
H25 C15 H26 109.5 . .
C13 C15 H27 109.5 . .
H25 C15 H27 109.5 . .
H26 C15 H27 109.5 . .
C13 C16 H28 109.5 . .
C13 C16 H29 109.5 . .
H28 C16 H29 109.5 . .
C13 C16 H30 109.5 . .
H28 C16 H30 109.5 . .
H29 C16 H30 109.5 . .
C18 C17 C22 117.25(18) . .
C18 C17 C7 123.73(18) . .
C22 C17 C7 119.02(17) . .
C19 C18 C17 119.87(19) . .
C19 C18 C23 116.77(18) . .
C17 C18 C23 123.35(18) . .
C20 C19 C18 123.11(19) . .
C20 C19 H31 118.4 . .
C18 C19 H31 118.4 . .
C19 C20 C21 116.87(19) . .
C19 C20 C24 122.18(19) . .
C21 C20 C24 120.94(19) . .
C22 C21 C20 122.06(19) . .
C22 C21 H32 119.0 . .
C20 C21 H32 119.0 . .
C21 C22 C17 120.63(18) . .
C21 C22 C25 118.08(18) . .
C17 C22 C25 121.14(18) . .
C18 C23 H33 109.5 . .
C18 C23 H34 109.5 . .
H33 C23 H34 109.5 . .
C18 C23 H35 109.5 . .
H33 C23 H35 109.5 . .
H34 C23 H35 109.5 . .
C20 C24 H24A 109.5 . .
C20 C24 H24B 109.5 . .
H24A C24 H24B 109.5 . .
C20 C24 H24C 109.5 . .
H24A C24 H24C 109.5 . .
H24B C24 H24C 109.5 . .
C20 C24 H24D 109.5 . .
H24A C24 H24D 141.1 . .
H24B C24 H24D 56.3 . .
H24C C24 H24D 56.3 . .
C20 C24 H24E 109.5 . .
H24A C24 H24E 56.3 . .
H24B C24 H24E 141.1 . .
H24C C24 H24E 56.3 . .
H24D C24 H24E 109.5 . .
C20 C24 H24F 109.5 . .
H24A C24 H24F 56.3 . .
H24B C24 H24F 56.3 . .
H24C C24 H24F 141.1 . .
H24D C24 H24F 109.5 . .
H24E C24 H24F 109.5 . .
C22 C25 H39 109.5 . .
C22 C25 H40 109.5 . .
H39 C25 H40 109.5 . .
C22 C25 H41 109.5 . .
H39 C25 H41 109.5 . .
H40 C25 H41 109.5 . .
C31 C26 C27 117.16(18) . .
C31 C26 C7 121.97(17) . .
C27 C26 C7 120.81(17) . .
C28 C27 C26 120.48(18) . .
C28 C27 C32 117.61(18) . .
C26 C27 C32 121.90(18) . .
C29 C28 C27 122.48(19) . .
C29 C28 H42 118.8 . .
C27 C28 H42 118.8 . .
C28 C29 C30 116.89(19) . .
C28 C29 C33 121.45(19) . .
C30 C29 C33 121.62(19) . .
C29 C30 C31 122.95(19) . .
C29 C30 H43 118.5 . .
C31 C30 H43 118.5 . .
C30 C31 C26 119.92(18) . .
C30 C31 C34 116.97(18) . .
C26 C31 C34 123.06(18) . .
C27 C32 H44 109.5 . .
C27 C32 H45 109.5 . .
H44 C32 H45 109.5 . .
C27 C32 H46 109.5 . .
H44 C32 H46 109.5 . .
H45 C32 H46 109.5 . .
C29 C33 H33A 109.5 . .
C29 C33 H33B 109.5 . .
H33A C33 H33B 109.5 . .
C29 C33 H33C 109.5 . .
H33A C33 H33C 109.5 . .
H33B C33 H33C 109.5 . .
C29 C33 H33D 109.5 . .
H33A C33 H33D 141.1 . .
H33B C33 H33D 56.3 . .
H33C C33 H33D 56.3 . .
C29 C33 H33E 109.5 . .
H33A C33 H33E 56.3 . .
H33B C33 H33E 141.1 . .
H33C C33 H33E 56.3 . .
H33D C33 H33E 109.5 . .
C29 C33 H33F 109.5 . .
H33A C33 H33F 56.3 . .
H33B C33 H33F 56.3 . .
H33C C33 H33F 141.1 . .
H33D C33 H33F 109.5 . .
H33E C33 H33F 109.5 . .
C31 C34 H50 109.5 . .
C31 C34 H51 109.5 . .
H50 C34 H51 109.5 . .
C31 C34 H52 109.5 . .
H50 C34 H52 109.5 . .
H51 C34 H52 109.5 . .

loop_
_geom_bond_atom_site_label_1
_geom_bond_atom_site_label_2
_geom_bond_distance
_geom_bond_site_symmetry_2
O1 B1 1.394(3) .
O1 C1 1.454(2) .
B1 O2 1.386(3) .
B1 N1 1.413(3) .
O2 C4 1.456(2) .
C1 C2 1.516(3) .
C1 C3 1.519(3) .
C1 C4 1.566(3) .
C2 H1 0.9800 .
C2 H2 0.9800 .
C2 H3 0.9800 .
C3 H4 0.9800 .
C3 H5 0.9800 .
C3 H6 0.9800 .
C4 C6 1.518(3) .
C4 C5 1.518(3) .
C5 H7 0.9800 .
C5 H8 0.9800 .
C5 H9 0.9800 .
C6 H10 0.9800 .
C6 H11 0.9800 .
C6 H12 0.9800 .
N1 B2 1.493(3) .
N1 C13 1.503(3) .
B2 C7 1.460(3) .
B2 C8 1.570(3) .
C7 C26 1.504(3) .
C7 C17 1.515(3) .
C8 N2 1.151(3) .
N2 C9 1.461(3) .
C9 C11 1.519(3) .
C9 C12 1.522(3) .
C9 C10 1.525(3) .
C10 H13 0.9800 .
C10 H14 0.9800 .
C10 H15 0.9800 .
C11 H16 0.9800 .
C11 H17 0.9800 .
C11 H18 0.9800 .
C12 H19 0.9800 .
C12 H20 0.9800 .
C12 H21 0.9800 .
C13 C14 1.527(3) .
C13 C15 1.532(3) .
C13 C16 1.535(3) .
C14 H22 0.9800 .
C14 H23 0.9800 .
C14 H24 0.9800 .
C15 H25 0.9800 .
C15 H26 0.9800 .
C15 H27 0.9800 .
C16 H28 0.9800 .
C16 H29 0.9800 .
C16 H30 0.9800 .
C17 C18 1.412(3) .
C17 C22 1.420(3) .
C18 C19 1.396(3) .
C18 C23 1.518(3) .
C19 C20 1.385(3) .
C19 H31 0.9500 .
C20 C21 1.394(3) .
C20 C24 1.510(3) .
C21 C22 1.392(3) .
C21 H32 0.9500 .
C22 C25 1.507(3) .
C23 H33 0.9800 .
C23 H34 0.9800 .
C23 H35 0.9800 .
C24 H24A 0.9800 .
C24 H24B 0.9800 .
C24 H24C 0.9800 .
C24 H24D 0.9800 .
C24 H24E 0.9800 .
C24 H24F 0.9800 .
C25 H39 0.9800 .
C25 H40 0.9800 .
C25 H41 0.9800 .
C26 C31 1.413(3) .
C26 C27 1.420(3) .
C27 C28 1.389(3) .
C27 C32 1.513(3) .
C28 C29 1.384(3) .
C28 H42 0.9500 .
C29 C30 1.385(3) .
C29 C33 1.511(3) .
C30 C31 1.394(3) .
C30 H43 0.9500 .
C31 C34 1.511(3) .
C32 H44 0.9800 .
C32 H45 0.9800 .
C32 H46 0.9800 .
C33 H33A 0.9800 .
C33 H33B 0.9800 .
C33 H33C 0.9800 .
C33 H33D 0.9800 .
C33 H33E 0.9800 .
C33 H33F 0.9800 .
C34 H50 0.9800 .
C34 H51 0.9800 .
C34 H52 0.9800 .

loop_
_geom_torsion_atom_site_label_1
_geom_torsion_atom_site_label_2
_geom_torsion_atom_site_label_3
_geom_torsion_atom_site_label_4
_geom_torsion
_geom_torsion_site_symmetry_1
_geom_torsion_site_symmetry_2
_geom_torsion_site_symmetry_3
_geom_torsion_site_symmetry_4
C1 O1 B1 O2 -8.3(2) . . . .
C1 O1 B1 N1 171.30(18) . . . .
O1 B1 O2 C4 -11.5(2) . . . .
N1 B1 O2 C4 169.0(2) . . . .
B1 O1 C1 C2 144.04(18) . . . .
B1 O1 C1 C3 -97.0(2) . . . .
B1 O1 C1 C4 22.7(2) . . . .
B1 O2 C4 C6 145.90(19) . . . .
B1 O2 C4 C5 -94.94(19) . . . .
B1 O2 C4 C1 24.6(2) . . . .
O1 C1 C4 O2 -28.47(19) . . . .
C2 C1 C4 O2 -145.94(17) . . . .
C3 C1 C4 O2 86.5(2) . . . .
O1 C1 C4 C6 -145.97(18) . . . .
C2 C1 C4 C6 96.6(2) . . . .
C3 C1 C4 C6 -31.0(3) . . . .
O1 C1 C4 C5 86.4(2) . . . .
C2 C1 C4 C5 -31.0(2) . . . .
C3 C1 C4 C5 -158.62(18) . . . .
O2 B1 N1 B2 162.9(2) . . . .
O1 B1 N1 B2 -16.6(3) . . . .
O2 B1 N1 C13 -15.0(3) . . . .
O1 B1 N1 C13 165.54(18) . . . .
B1 N1 B2 C7 -119.6(3) . . . .
C13 N1 B2 C7 58.2(3) . . . .
B1 N1 B2 C8 50.3(2) . . . .
C13 N1 B2 C8 -131.92(19) . . . .
N1 B2 C7 C26 5.1(4) . . . .
C8 B2 C7 C26 -165.23(17) . . . .
N1 B2 C7 C17 -178.6(2) . . . .
C8 B2 C7 C17 11.1(3) . . . .
C8 N2 C9 C11 96.2(10) . . . .
C8 N2 C9 C12 -23.4(11) . . . .
C8 N2 C9 C10 -142.7(10) . . . .
B1 N1 C13 C14 -170.82(18) . . . .
B2 N1 C13 C14 11.5(3) . . . .
B1 N1 C13 C15 68.3(2) . . . .
B2 N1 C13 C15 -109.5(2) . . . .
B1 N1 C13 C16 -53.0(2) . . . .
B2 N1 C13 C16 129.3(2) . . . .
B2 C7 C17 C18 64.8(3) . . . .
C26 C7 C17 C18 -118.5(2) . . . .
B2 C7 C17 C22 -114.9(2) . . . .
C26 C7 C17 C22 61.7(2) . . . .
C22 C17 C18 C19 -4.3(3) . . . .
C7 C17 C18 C19 175.94(18) . . . .
C22 C17 C18 C23 176.23(18) . . . .
C7 C17 C18 C23 -3.5(3) . . . .
C17 C18 C19 C20 0.5(3) . . . .
C23 C18 C19 C20 -179.96(19) . . . .
C18 C19 C20 C21 2.6(3) . . . .
C18 C19 C20 C24 -178.9(2) . . . .
C19 C20 C21 C22 -1.7(3) . . . .
C24 C20 C21 C22 179.64(19) . . . .
C20 C21 C22 C17 -2.1(3) . . . .
C20 C21 C22 C25 173.60(19) . . . .
C18 C17 C22 C21 5.1(3) . . . .
C7 C17 C22 C21 -175.15(18) . . . .
C18 C17 C22 C25 -170.49(18) . . . .
C7 C17 C22 C25 9.3(3) . . . .
B2 C7 C26 C31 54.9(3) . . . .
C17 C7 C26 C31 -121.7(2) . . . .
B2 C7 C26 C27 -128.0(2) . . . .
C17 C7 C26 C27 55.4(2) . . . .
C31 C26 C27 C28 3.2(3) . . . .
C7 C26 C27 C28 -173.97(19) . . . .
C31 C26 C27 C32 -175.24(19) . . . .
C7 C26 C27 C32 7.5(3) . . . .
C26 C27 C28 C29 -0.7(3) . . . .
C32 C27 C28 C29 177.81(19) . . . .
C27 C28 C29 C30 -2.2(3) . . . .
C27 C28 C29 C33 175.2(2) . . . .
C28 C29 C30 C31 2.7(3) . . . .
C33 C29 C30 C31 -174.76(19) . . . .
C29 C30 C31 C26 -0.2(3) . . . .
C29 C30 C31 C34 177.51(19) . . . .
C27 C26 C31 C30 -2.8(3) . . . .
C7 C26 C31 C30 174.40(18) . . . .
C27 C26 C31 C34 179.65(18) . . . .
C7 C26 C31 C34 -3.2(3) . . . .
